data_7111991
loop_
_publ_author_name
'Jamie M. Cameron'
'Jing Gao'
'Laia Vila-Nadal'
'De-Liang Long'
'Leroy Cronin'

_publ_section_title
;
 Formation, self-assembly and transformation of a transient
 selenotungstate building block into clusters, chains and macrocycles
;
_journal_name_full Chem.Commun.
_journal_page_first 2155
_journal_paper_doi 10.1039/c3cc49293a
_journal_volume 50
_journal_year 2014
_chemical_formula_sum 'H134 N12 O184 Pd6 Se6 W39'
_chemical_formula_weight 11529.49
_chemical_name_systematic
;
 ?
;
_space_group_crystal_system orthorhombic
_space_group_IT_number 63
_space_group_name_Hall '-C 2c 2'
_space_group_name_H-M_alt 'C m c m'
_symmetry_space_group_name_Hall '-C 2c 2'
_symmetry_space_group_name_H-M 'C m c m'
_atom_sites_solution_primary direct
_atom_sites_solution_secondary difmap
_audit_creation_method SHELXL-2013
_cell_angle_alpha 90
_cell_angle_beta 90
_cell_angle_gamma 90
_cell_formula_units_Z 4
_cell_length_a 30.1962(6)
_cell_length_b 35.7662(6)
_cell_length_c 21.6486(4)
_cell_measurement_reflns_used 14349
_cell_measurement_temperature 150(2)
_cell_measurement_theta_max 29.0
_cell_measurement_theta_min 2.81
_cell_volume 23380.6(7)
_computing_cell_refinement
;
CrysAlisPro, Oxford Diffraction Ltd.,
Version 1.171.33.55 (release 05-01-2010 CrysAlis171 .NET)
(compiled Jan  5 2010,16:28:46)
;
_computing_data_collection
;
CrysAlisPro, Oxford Diffraction Ltd.,
Version 1.171.33.55 (release 05-01-2010 CrysAlis171 .NET)
(compiled Jan  5 2010,16:28:46)
;
_computing_data_reduction
;
CrysAlisPro, Oxford Diffraction Ltd.,
Version 1.171.33.55 (release 05-01-2010 CrysAlis171 .NET)
(compiled Jan  5 2010,16:28:46)
;
_computing_molecular_graphics Diamond3
_computing_publication_material WinGX
_computing_structure_refinement 'SHELXL-2013 (Sheldrick, 2013)'
_computing_structure_solution 'SHELXS-2013 (Sheldrick, 2013)'
_diffrn_ambient_temperature 150(2)
_diffrn_measured_fraction_theta_full 0.998
_diffrn_measured_fraction_theta_max 0.997
_diffrn_measurement_device_type 'Oxford Gemini A Ultra CCD'
_diffrn_measurement_method '\w & \p scans'
_diffrn_radiation_type MoK\a
_diffrn_radiation_wavelength 0.71073
_diffrn_reflns_av_R_equivalents 0.1068
_diffrn_reflns_av_unetI/netI 0.0632
_diffrn_reflns_Laue_measured_fraction_full 0.998
_diffrn_reflns_Laue_measured_fraction_max 0.997
_diffrn_reflns_limit_h_max 36
_diffrn_reflns_limit_h_min -36
_diffrn_reflns_limit_k_max 43
_diffrn_reflns_limit_k_min -43
_diffrn_reflns_limit_l_max 26
_diffrn_reflns_limit_l_min -26
_diffrn_reflns_number 95297
_diffrn_reflns_point_group_measured_fraction_full 0.998
_diffrn_reflns_point_group_measured_fraction_max 0.997
_diffrn_reflns_theta_full 25.242
_diffrn_reflns_theta_max 25.708
_diffrn_reflns_theta_min 2.811
_diffrn_source 'the Enhance sealed tube'
_exptl_absorpt_coefficient_mu 20.573
_exptl_absorpt_correction_T_max 0.377
_exptl_absorpt_correction_T_min 0.164
_exptl_absorpt_correction_type analytical
_exptl_absorpt_process_details
;
CrysAlisPro, Agilent Technologies,
Version 1.171.35.11 (release 16-05-2011 CrysAlis171 .NET)
(compiled May 16 2011,17:55:39)
Analytical numeric absorption correction using a multifaceted crystal
            model based on expressions derived by R.C. Clark & J.S. Reid.
(Clark, R. C. & Reid, J. S. (1995). Acta Cryst. A51, 887-897)
;
_exptl_crystal_colour orange
_exptl_crystal_density_diffrn 3.275
_exptl_crystal_density_method none
_exptl_crystal_description block
_exptl_crystal_F_000 20224
_exptl_crystal_size_max 0.153
_exptl_crystal_size_mid 0.129
_exptl_crystal_size_min 0.084
_refine_diff_density_max 3.88
_refine_diff_density_min -2.54
_refine_diff_density_rms 0.40
_refine_ls_extinction_method none
_refine_ls_goodness_of_fit_ref 1.037
_refine_ls_hydrogen_treatment undef
_refine_ls_matrix_type full
_refine_ls_number_parameters 614
_refine_ls_number_reflns 11646
_refine_ls_number_restraints 2
_refine_ls_restrained_S_all 1.041
_refine_ls_R_factor_all 0.0958
_refine_ls_R_factor_gt 0.0628
_refine_ls_shift/su_max 0.001
_refine_ls_shift/su_mean 0.000
_refine_ls_structure_factor_coef Fsqd
_refine_ls_weighting_details 'w=1/[\s^2^(Fo^2^)+(0.0799P)^2^+1983.5994P] where P=(Fo^2^+2Fc^2^)/3'
_refine_ls_weighting_scheme calc
_refine_ls_wR_factor_gt 0.1574
_refine_ls_wR_factor_ref 0.1799
_reflns_Friedel_coverage 0.000
_reflns_number_gt 8218
_reflns_number_total 11646
_reflns_threshold_expression 'I > 2\s(I)'
_cod_data_source_file c3cc49293a.txt
_cod_data_source_block jg5691
_cod_depositor_comments
;
The following automatic conversions were performed:

'_atom_sites_solution_secondary' value 'diffmap' was changed to
'difmap'.

Automatic conversion script
Id: cif_fix_values 6452 2018-10-05 10:23:21Z andrius 
;
_cod_database_code 7111991
_shelx_space_group_comment
;
The symmetry employed for this shelxl refinement is uniquely defined
by the following loop, which should always be used as a source of
symmetry information in preference to the above space-group names.
They are only intended as comments.
;
_shelx_estimated_absorpt_t_min 0.145
_shelx_estimated_absorpt_t_max 0.277
_shelxl_version_number 2013-4

loop_
_space_group_symop_operation_xyz
'x, y, z'
'-x, -y, z+1/2'
'-x, y, -z+1/2'
'x, -y, -z'
'x+1/2, y+1/2, z'
'-x+1/2, -y+1/2, z+1/2'
'-x+1/2, y+1/2, -z+1/2'
'x+1/2, -y+1/2, -z'
'-x, -y, -z'
'x, y, -z-1/2'
'x, -y, z-1/2'
'-x, y, z'
'-x+1/2, -y+1/2, -z'
'x+1/2, y+1/2, -z-1/2'
'x+1/2, -y+1/2, z-1/2'
'-x+1/2, y+1/2, z'

loop_
_atom_site_label
_atom_site_type_symbol
_atom_site_fract_x
_atom_site_fract_y
_atom_site_fract_z
_atom_site_U_iso_or_equiv
_atom_site_adp_type
_atom_site_occupancy
_atom_site_site_symmetry_order
_atom_site_calc_flag
_atom_site_refinement_flags_posn
_atom_site_refinement_flags_adp
_atom_site_refinement_flags_occupancy
_atom_site_disorder_assembly
_atom_site_disorder_group
W1 W 0.28768(3) 0.04516(3) 0.66309(4) 0.0311(2) Uani 0.93 1 d . . P A 1
W1' W 0.3216(5) 0.0453(4) 0.6634(7) 0.046(3) Uiso 0.07 1 d . . P B 2
W2 W 0.31833(3) 0.17742(2) 0.59076(4) 0.0325(2) Uani 1 1 d . . . A 1
W3 W 0.37658(4) 0.08596(3) 0.59195(4) 0.0307(2) Uani 0.93 1 d . . P A 1
W3' W 0.3979(5) 0.0963(4) 0.5890(6) 0.032(3) Uiso 0.07 1 d . . P C 2
W4 W 0.23996(3) 0.24007(2) 0.67230(4) 0.0365(2) Uani 1 1 d . . . A 1
W5 W 0.33615(3) 0.40047(3) 0.67216(4) 0.0366(2) Uani 1 1 d . . . A 1
W6 W 0.22849(4) 0.13881(3) 0.66329(4) 0.0309(2) Uani 0.94 1 d . . P A 1
W7 W 0.39335(3) -0.00434(3) 0.67237(4) 0.0345(2) Uani 0.94 1 d D . P A 1
W6' W 0.2462(8) 0.1297(6) 0.6623(11) 0.051(7) Uiso 0.06 1 d . . P D 2
W7' W 0.4291(5) 0.0108(5) 0.6723(9) 0.056(5) Uiso 0.06 1 d D . P E 2
W8 W 0.43691(3) 0.45676(2) 0.66330(4) 0.0338(2) Uani 1 1 d . . . A 1
W9 W 0.43844(3) 0.37149(3) 0.59200(4) 0.0400(2) Uani 1 1 d . . . A 1
W10 W 0.5000 0.00525(5) 0.7500 0.0426(5) Uani 1 4 d S T P A 1
W11 W 0.30100(5) 0.31511(4) 0.7500 0.0426(3) Uani 1 2 d S T P A 1
Pd1 Pd 0.29884(14) 0.31725(12) 0.50762(19) 0.0269(9) Uani 0.35 1 d . . P F 1
Pd2 Pd 0.5000 0.0000 0.5000 0.0181(7) Uani 0.8 4 d S T P G 1
Pd3 Pd 0.15415(10) 0.04731(8) 0.7500 0.0323(7) Uani 0.74 2 d DS T P H 1
Pd4 Pd 0.5000 0.2928(3) 0.6432(6) 0.040(3) Uani 0.2 2 d S T P A 1
Pd5 Pd 0.4087(6) 0.2260(5) 0.6600(9) 0.031(4) Uiso 0.1 1 d . . P A 1
Pd6 Pd 0.5000 0.5000 0.5000 0.026(4) Uiso 0.2 4 d S . P I 1
Pd5' Pd 0.4207(8) 0.2214(6) 0.6403(12) 0.033(5) Uiso 0.08 1 d . . P J 2
Pd6' Pd 0.5000 0.5143(7) 0.5072(10) 0.024(4) Uiso 0.1 2 d S . P K 2
Pd7 Pd 0.3607(4) 0.2909(4) 0.5093(6) 0.035(3) Uani 0.2 1 d . . P L 2
Se1 Se 0.32036(9) 0.18144(7) 0.7500 0.0257(6) Uani 1 2 d S T P A 1
Se2' Se 0.4007(19) 0.0963(11) 0.7500 0.050(11) Uani 0.1 2 d S T P M 2
Se2 Se 0.38073(12) 0.08438(10) 0.7500 0.0213(7) Uani 0.9 2 d S T P A 1
Se3 Se 0.43507(10) 0.36863(8) 0.7500 0.0303(6) Uani 1 2 d S T P A 1
O1 O 0.4557(5) -0.0015(4) 0.6856(7) 0.041(4) Uiso 1 1 d . . . A 1
O2 O 0.3744(5) 0.4417(4) 0.6775(6) 0.035(3) Uani 1 1 d . . . A 1
O3 O 0.2976(5) 0.4179(5) 0.6224(7) 0.045(4) Uani 1 1 d . . . A 1
O4 O 0.3109(6) 0.4162(5) 0.7500 0.032(5) Uani 1 2 d S T P A 1
O5 O 0.3756(5) 0.3773(4) 0.6187(7) 0.038(3) Uani 1 1 d . . . A 1
O6 O 0.3795(7) 0.3777(5) 0.7500 0.035(5) Uani 1 2 d S T P A 1
O7 O 0.4522(5) 0.3962(3) 0.6864(6) 0.032(3) Uani 1 1 d . . . A 1
O8 O 0.4408(8) 0.4647(7) 0.7500 0.049(6) Uani 1 2 d S T P A 1
O9 O 0.4259(5) 0.5009(4) 0.6358(7) 0.041(4) Uani 1 1 d . . . A 1
O10 O 0.5000 0.4596(6) 0.6607(10) 0.037(5) Uani 1 2 d S T P A 1
O11 O 0.4346(4) 0.4286(4) 0.5904(6) 0.033(3) Uani 1 1 d . . . A 1
O12 O 0.5000 0.3806(6) 0.5811(10) 0.039(5) Uani 1 2 d S T P A 1
O13 O 0.4251(6) 0.3619(5) 0.5161(7) 0.052(4) Uani 1 1 d . . . A 1
O14 O 0.4432(6) 0.3280(4) 0.6285(8) 0.057(5) Uani 1 1 d . . . A 1
O15 O 0.3097(5) 0.3524(4) 0.6873(7) 0.043(4) Uani 1 1 d . . . A 1
O16 O 0.2745(5) 0.2832(4) 0.6874(7) 0.037(4) Uani 1 1 d . . . A 1
O17 O 0.3531(8) 0.2974(7) 0.7500 0.057(7) Uani 1 2 d S T P A 1
O18 O 0.2306(8) 0.3395(7) 0.7500 0.064(7) Uani 1 2 d S T P A 1
O20 O 0.2117(7) 0.2506(7) 0.7500 0.046(6) Uani 1 2 d S T P A 1
O21 O 0.2823(5) 0.2212(3) 0.6191(6) 0.034(3) Uani 1 1 d . . . A 1
O22 O 0.2865(6) 0.2195(5) 0.7500 0.030(4) Uani 1 2 d S T P A 1
O23 O 0.2157(5) 0.1907(4) 0.6777(6) 0.035(3) Uani 1 1 d . . . A 1
O24 O 0.1766(5) 0.1270(4) 0.6354(7) 0.040(4) Uani 1 1 d . . . A 1
O25 O 0.2219(7) 0.1326(6) 0.7500 0.039(5) Uani 1 2 d S T P A 1
O26 O 0.2565(4) 0.1540(4) 0.5912(7) 0.033(3) Uani 1 1 d . . . A 1
O27 O 0.2992(4) 0.1572(3) 0.6883(6) 0.027(3) Uani 1 1 d . . . A 1
O28 O 0.3214(5) 0.1922(4) 0.5142(7) 0.042(4) Uani 1 1 d . . . A 1
O29 O 0.3659(5) 0.1955(4) 0.6261(7) 0.040(4) Uani 1 1 d . . . A 1
O30 O 0.3391(5) 0.1279(4) 0.5801(7) 0.037(3) Uani 1 1 d . . . A 1
O32 O 0.2553(5) 0.0904(4) 0.6588(6) 0.035(3) Uani 1 1 d . . . A 1
O33 O 0.2471(5) 0.0142(4) 0.6359(7) 0.043(4) Uani 1 1 d . . . A 1
O34 O 0.2773(7) 0.0436(6) 0.7500 0.038(5) Uani 1 2 d S T P A 1
O35 O 0.3188(5) 0.0563(4) 0.5909(7) 0.039(4) Uani 1 1 d . . . A 1
O36 O 0.3328(5) 0.0061(4) 0.6768(7) 0.038(4) Uani 1 1 d . . . A 1
O37 O 0.3459(5) 0.0840(4) 0.6883(6) 0.033(3) Uani 1 1 d . . . A 1
O38 O 0.3938(6) 0.0808(4) 0.5161(6) 0.046(4) Uani 1 1 d . . . A 1
O39 O 0.3997(5) 0.0369(4) 0.6192(6) 0.041(4) Uani 1 1 d . . . A 1
O40 O 0.3931(6) -0.0412(4) 0.6208(7) 0.050(4) Uani 1 1 d . . . A 1
O41 O 0.3886(8) -0.0311(6) 0.7500 0.044(5) Uani 1 2 d S T P A 1
O42 O 0.3984(7) 0.0393(5) 0.7500 0.033(5) Uani 1 2 d S T P A 1
O43 O 0.5000 0.0532(10) 0.7500 0.070(11) Uani 1 4 d S T P A 1
O44 O 0.5000 -0.0604(9) 0.7500 0.057(9) Uani 1 4 d S T P A 1
O49 O 0.2033(5) 0.2600(4) 0.6209(7) 0.044(4) Uani 1 1 d . . . A 1
O50 O 0.1205(12) 0.0957(10) 0.7500 0.107(12) Uani 1 2 d S T P H 1
O51 O 0.1549(7) 0.0467(6) 0.6562(10) 0.079(6) Uani 1 1 d . . . H 1
O52 O 0.1864(10) -0.0017(6) 0.7500 0.066(9) Uiso 0.8 2 d DS . P H 1
O53 O 0.5000 0.0353(12) 0.5738(16) 0.106(13) Uani 1 2 d S T P G 1
O54 O 0.4325(7) 0.0000 0.5000 0.053(6) Uani 1 2 d S T P G 1
O55 O 0.2661(13) 0.2652(9) 0.502(2) 0.072(12) Uani 0.5 1 d . . P F 1
O56 O 0.4447(9) 0.2750(7) 0.6558(13) 0.066(7) Uiso 0.7 1 d . . P A 1
O57 O 0.3257(12) 0.3674(10) 0.5015(18) 0.061(10) Uiso 0.5 1 d . . P F 1
O58 O 0.2497(9) 0.3346(7) 0.5773(12) 0.076(7) Uiso 0.8 1 d . . P F 1
O59 O 0.4204(5) 0.1100(4) 0.6265(8) 0.049(4) Uiso 1 1 d . . . A 1
O60 O 0.4393(9) 0.1876(7) 0.6509(13) 0.061(7) Uiso 0.7 1 d . . P A 1
O61 O 0.5000 0.3074(14) 0.476(3) 0.064(14) Uiso 0.5 2 d S . P N 1
O62 O 0.3631(15) 0.2787(12) 0.609(2) 0.088(13) Uiso 0.5 1 d . . P O 1
O63 O 0.3585(15) 0.2935(11) 0.4914(18) 0.002(10) Uiso 0.4 1 d . . P F 1
O64 O 0.1559(13) 0.4231(11) 0.5669(19) 0.024(9) Uiso 0.3 1 d . . P P 1
N1 N 0.150(3) 0.320(2) 0.695(4) 0.06(2) Uiso 0.3 1 d . . P Q 1
N2 N 0.3109(16) 0.4389(13) 0.491(2) 0.069(13) Uiso 0.5 1 d . . P R 1
N3 N 0.1270(13) 0.1924(10) 0.7500 0.056(10) Uiso 0.8 2 d S . P S 1
N4 N 0.2146(12) 0.3976(10) 0.5677(18) 0.043(9) Uiso 0.5 1 d . . P T 1
N5 N 0.4247(19) 0.4035(15) 0.394(3) 0.036(14) Uiso 0.3 1 d . . P U 1
N6 N 0.5000 0.1313(16) 0.690(3) 0.035(14) Uiso 0.4 2 d S . P V 1
N7 N 0.318(2) 0.0157(16) 0.478(3) 0.041(15) Uiso 0.3 1 d . . P W 1
O65 O 0.2361(9) 0.4064(7) 0.5058(13) 0.033(6) Uiso 0.5 1 d . . P X 2

loop_
_atom_site_aniso_label
_atom_site_aniso_U_11
_atom_site_aniso_U_22
_atom_site_aniso_U_33
_atom_site_aniso_U_23
_atom_site_aniso_U_13
_atom_site_aniso_U_12
W1 0.0343(5) 0.0361(5) 0.0228(5) -0.0026(4) -0.0022(4) -0.0072(4)
W2 0.0413(5) 0.0341(4) 0.0221(4) 0.0035(3) 0.0003(4) -0.0017(4)
W3 0.0365(6) 0.0356(5) 0.0200(5) -0.0010(4) 0.0029(4) -0.0015(5)
W4 0.0462(5) 0.0375(5) 0.0258(5) 0.0009(4) -0.0025(4) 0.0039(4)
W5 0.0359(5) 0.0443(5) 0.0296(5) 0.0012(4) -0.0023(4) -0.0011(4)
W6 0.0328(6) 0.0379(5) 0.0219(5) -0.0005(4) -0.0029(4) -0.0065(5)
W7 0.0455(5) 0.0340(5) 0.0240(5) -0.0032(4) -0.0021(4) 0.0017(4)
W8 0.0440(5) 0.0319(4) 0.0255(5) 0.0011(3) -0.0015(4) 0.0011(4)
W9 0.0413(5) 0.0465(5) 0.0322(5) -0.0113(4) -0.0013(4) -0.0012(4)
W10 0.0442(11) 0.0392(10) 0.0443(12) 0.000 0.000 0.000
W11 0.0420(7) 0.0337(7) 0.0520(9) 0.000 0.000 0.0003(6)
Pd1 0.029(2) 0.038(2) 0.014(2) -0.0008(17) -0.0086(18) 0.0091(19)
Pd2 0.0208(16) 0.0234(17) 0.0101(16) -0.0052(13) 0.000 0.000
Pd3 0.0258(15) 0.0308(15) 0.0404(19) 0.000 0.000 -0.0125(13)
Pd4 0.053(8) 0.016(5) 0.050(8) 0.001(5) 0.000 0.000
Pd7 0.039(6) 0.050(6) 0.017(6) -0.005(5) -0.004(5) -0.023(4)
Se1 0.0317(15) 0.0255(13) 0.0200(14) 0.000 0.000 -0.0028(11)
Se2' 0.09(4) 0.03(2) 0.028(19) 0.000 0.000 -0.01(2)
Se2 0.0251(18) 0.0219(19) 0.0170(17) 0.000 0.000 -0.0061(13)
Se3 0.0340(15) 0.0284(14) 0.0286(16) 0.000 0.000 0.0003(12)
O2 0.038(8) 0.038(8) 0.030(8) -0.006(6) -0.001(7) 0.002(7)
O3 0.043(9) 0.070(11) 0.023(8) 0.010(7) -0.016(7) -0.008(8)
O4 0.032(11) 0.027(10) 0.038(12) 0.000 0.000 -0.004(8)
O5 0.046(9) 0.038(8) 0.029(8) -0.002(6) -0.002(7) 0.000(7)
O6 0.046(12) 0.025(10) 0.034(12) 0.000 0.000 -0.003(9)
O7 0.046(8) 0.023(7) 0.026(7) -0.003(5) -0.011(7) 0.005(6)
O8 0.056(15) 0.060(15) 0.033(13) 0.000 0.000 -0.004(12)
O9 0.041(8) 0.042(8) 0.040(9) 0.002(7) -0.010(7) 0.003(7)
O10 0.021(10) 0.044(12) 0.045(13) 0.013(10) 0.000 0.000
O11 0.030(7) 0.046(8) 0.023(8) -0.002(6) -0.005(6) -0.008(6)
O12 0.027(10) 0.042(12) 0.050(14) -0.021(10) 0.000 0.000
O13 0.053(10) 0.066(11) 0.038(10) -0.020(8) -0.006(8) -0.001(9)
O14 0.067(12) 0.044(9) 0.059(12) -0.024(8) -0.015(10) -0.003(8)
O15 0.057(10) 0.042(8) 0.029(8) 0.008(7) -0.016(8) -0.005(8)
O16 0.041(8) 0.039(8) 0.031(8) 0.017(6) -0.001(7) -0.015(7)
O17 0.061(16) 0.064(16) 0.046(15) 0.000 0.000 0.021(13)
O18 0.048(15) 0.069(17) 0.08(2) 0.000 0.000 -0.002(13)
O20 0.040(12) 0.066(15) 0.032(13) 0.000 0.000 0.008(11)
O21 0.050(9) 0.025(7) 0.026(8) 0.001(6) 0.003(7) -0.002(6)
O22 0.031(10) 0.040(11) 0.019(10) 0.000 0.000 -0.001(9)
O23 0.039(8) 0.043(8) 0.022(8) 0.010(6) -0.007(6) 0.004(7)
O24 0.036(8) 0.049(9) 0.035(9) -0.002(7) -0.007(7) -0.016(7)
O25 0.047(13) 0.040(11) 0.029(12) 0.000 0.000 -0.007(10)
O26 0.026(7) 0.033(7) 0.040(9) 0.010(6) 0.002(6) -0.008(6)
O27 0.040(8) 0.015(6) 0.025(7) -0.001(5) -0.013(6) -0.002(6)
O28 0.059(10) 0.036(8) 0.032(9) 0.009(6) 0.007(8) 0.008(7)
O29 0.036(8) 0.056(9) 0.029(8) 0.007(7) -0.004(7) -0.002(7)
O30 0.043(9) 0.034(8) 0.035(9) 0.010(6) 0.002(7) 0.002(7)
O32 0.039(8) 0.040(8) 0.028(8) -0.009(6) 0.009(7) -0.014(7)
O33 0.052(9) 0.043(8) 0.033(9) -0.008(7) -0.006(8) -0.004(7)
O34 0.047(13) 0.040(11) 0.026(11) 0.000 0.000 -0.015(10)
O35 0.056(10) 0.033(8) 0.030(8) -0.004(6) -0.005(7) -0.003(7)
O36 0.045(9) 0.029(7) 0.040(9) 0.001(6) -0.008(7) -0.002(7)
O37 0.040(8) 0.030(7) 0.028(8) -0.008(6) 0.013(7) 0.003(6)
O38 0.091(13) 0.036(8) 0.011(7) 0.004(6) 0.013(8) 0.003(8)
O39 0.058(10) 0.044(8) 0.022(8) -0.001(6) 0.002(7) 0.000(7)
O40 0.067(11) 0.048(9) 0.035(9) -0.007(7) 0.006(8) -0.005(8)
O41 0.056(14) 0.048(13) 0.027(12) 0.000 0.000 0.009(11)
O42 0.048(12) 0.041(11) 0.009(9) 0.000 0.000 0.008(10)
O43 0.10(3) 0.05(2) 0.06(2) 0.000 0.000 0.000
O44 0.06(2) 0.05(2) 0.06(2) 0.000 0.000 0.000
O49 0.061(10) 0.038(8) 0.032(9) 0.000(7) -0.016(8) 0.000(7)
O50 0.09(2) 0.10(2) 0.14(3) 0.000 0.000 -0.01(2)
O51 0.067(13) 0.090(15) 0.079(15) -0.003(12) -0.007(12) -0.025(12)
O53 0.042(16) 0.20(4) 0.08(2) -0.03(2) 0.000 0.000
O54 0.043(13) 0.076(16) 0.041(14) -0.025(12) 0.000 0.000
O55 0.08(3) 0.05(2) 0.08(3) 0.02(2) 0.03(2) 0.029(19)

loop_
_atom_type_symbol
_atom_type_description
_atom_type_scat_dispersion_real
_atom_type_scat_dispersion_imag
_atom_type_scat_source
W W -0.8490 6.8722 'International Tables Vol C Tables 4.2.6.8 and 6.1.1.4'
Pd Pd -0.9988 1.0072 'International Tables Vol C Tables 4.2.6.8 and 6.1.1.4'
Se Se -0.0929 2.2259 'International Tables Vol C Tables 4.2.6.8 and 6.1.1.4'
O O 0.0106 0.0060 'International Tables Vol C Tables 4.2.6.8 and 6.1.1.4'
N N 0.0061 0.0033 'International Tables Vol C Tables 4.2.6.8 and 6.1.1.4'
H H 0.0000 0.0000 'International Tables Vol C Tables 4.2.6.8 and 6.1.1.4'

loop_
_geom_angle_atom_site_label_1
_geom_angle_atom_site_label_2
_geom_angle_atom_site_label_3
_geom_angle
_geom_angle_site_symmetry_1
_geom_angle_site_symmetry_3
O33 W1 O35 101.9(7) . .
O33 W1 O32 99.4(7) . .
O35 W1 O32 92.1(6) . .
O33 W1 O34 101.5(8) . .
O35 W1 O34 156.1(7) . .
O32 W1 O34 89.3(8) . .
O33 W1 O36 94.9(6) . .
O35 W1 O36 86.0(6) . .
O32 W1 O36 165.7(6) . .
O34 W1 O36 86.8(8) . .
O33 W1 O37 173.1(6) . .
O35 W1 O37 71.7(5) . .
O32 W1 O37 83.7(5) . .
O34 W1 O37 84.8(7) . .
O36 W1 O37 82.3(5) . .
O28 W2 O29 105.1(7) . .
O28 W2 O30 98.7(6) . .
O29 W2 O30 97.3(7) . .
O28 W2 O21 94.7(6) . .
O29 W2 O21 91.3(6) . .
O30 W2 O21 161.6(6) . .
O28 W2 O26 100.2(7) . .
O29 W2 O26 153.8(6) . .
O30 W2 O26 85.3(6) . .
O21 W2 O26 79.9(6) . .
O28 W2 O27 168.5(6) . .
O29 W2 O27 85.5(6) . .
O30 W2 O27 84.3(5) . .
O21 W2 O27 80.2(5) . .
O26 W2 O27 68.9(5) . .
O38 W3 O59 103.3(8) . .
O38 W3 O30 97.7(7) . .
O59 W3 O30 97.0(7) . .
O38 W3 O39 94.8(6) . .
O59 W3 O39 92.4(7) . .
O30 W3 O39 162.2(6) . .
O38 W3 O35 101.0(7) . .
O59 W3 O35 155.2(7) . .
O30 W3 O35 84.2(6) . .
O39 W3 O35 81.0(6) . .
O38 W3 O37 169.9(6) . .
O59 W3 O37 86.1(7) . .
O30 W3 O37 84.6(5) . .
O39 W3 O37 81.0(5) . .
O35 W3 O37 69.4(5) . .
O49 W4 O21 101.1(7) . .
O49 W4 O16 97.4(6) . .
O21 W4 O16 91.4(6) . .
O49 W4 O23 100.0(6) . .
O21 W4 O23 88.1(6) . .
O16 W4 O23 162.3(6) . .
O49 W4 O20 101.4(8) . .
O21 W4 O20 157.4(7) . .
O16 W4 O20 86.3(8) . .
O23 W4 O20 87.5(8) . .
O49 W4 O22 172.5(6) . .
O21 W4 O22 85.2(6) . .
O16 W4 O22 78.4(6) . .
O23 W4 O22 84.0(6) . .
O20 W4 O22 72.3(7) . .
O3 W5 O5 102.0(7) . .
O3 W5 O2 99.9(7) . .
O5 W5 O2 89.6(6) . .
O3 W5 O15 98.6(7) . .
O5 W5 O15 88.5(7) . .
O2 W5 O15 161.3(6) . .
O3 W5 O4 100.1(7) . .
O5 W5 O4 157.9(7) . .
O2 W5 O4 87.8(7) . .
O15 W5 O4 87.0(7) . .
O3 W5 O6 171.3(7) . .
O5 W5 O6 86.1(6) . .
O2 W5 O6 83.2(6) . .
O15 W5 O6 78.1(6) . .
O4 W5 O6 71.8(6) . .
O24 W6 O26 101.0(7) . .
O24 W6 O25 102.7(8) . .
O26 W6 O25 155.9(8) . .
O24 W6 O32 98.3(7) . .
O26 W6 O32 91.7(6) . .
O25 W6 O32 89.3(7) . .
O24 W6 O23 96.3(7) . .
O26 W6 O23 86.9(6) . .
O25 W6 O23 86.1(7) . .
O32 W6 O23 165.3(6) . .
O24 W6 O27 173.0(6) . .
O26 W6 O27 72.0(5) . .
O25 W6 O27 84.2(7) . .
O32 W6 O27 83.0(5) . .
O23 W6 O27 82.7(5) . .
O40 W7 O36 100.4(7) . .
O40 W7 O39 101.8(7) . .
O36 W7 O39 88.6(6) . .
O40 W7 O1 98.1(7) . .
O36 W7 O1 161.4(6) . .
O39 W7 O1 87.1(7) . .
O40 W7 O41 100.6(8) . .
O36 W7 O41 88.9(8) . .
O39 W7 O41 157.6(7) . .
O1 W7 O41 88.2(8) . .
O40 W7 O42 172.2(7) . .
O36 W7 O42 83.8(7) . .
O39 W7 O42 84.7(6) . .
O1 W7 O42 77.8(7) . .
O41 W7 O42 72.9(7) . .
O9 W8 O11 101.3(7) . .
O9 W8 O8 102.5(9) . .
O11 W8 O8 156.0(8) . .
O9 W8 O10 97.7(8) . .
O11 W8 O10 92.4(8) . .
O8 W8 O10 87.7(10) . .
O9 W8 O2 96.8(6) . .
O11 W8 O2 87.0(6) . .
O8 W8 O2 86.9(8) . .
O10 W8 O2 165.3(7) . .
O9 W8 O7 172.5(6) . .
O11 W8 O7 71.3(5) . .
O8 W8 O7 85.0(8) . .
O10 W8 O7 81.6(7) . .
O2 W8 O7 84.3(6) . .
O13 W9 O14 105.8(8) . .
O13 W9 O12 98.2(9) . .
O14 W9 O12 97.4(9) . .
O13 W9 O5 94.3(7) . .
O14 W9 O5 92.2(7) . .
O12 W9 O5 161.4(7) . .
O13 W9 O11 99.7(7) . .
O14 W9 O11 154.1(6) . .
O12 W9 O11 83.2(7) . .
O5 W9 O11 81.2(5) . .
O13 W9 O7 168.3(7) . .
O14 W9 O7 85.7(6) . .
O12 W9 O7 82.3(7) . .
O5 W9 O7 82.7(6) . .
O11 W9 O7 68.7(5) . .
O43 W10 O1 97.1(5) . .
O43 W10 O1 97.1(5) . 3_656
O1 W10 O1 165.7(9) . 3_656
O43 W10 O1 97.1(5) . 12_655
O1 W10 O1 86.8(9) . 12_655
O1 W10 O1 91.4(9) 3_656 12_655
O43 W10 O1 97.1(5) . 10_557
O1 W10 O1 91.4(9) . 10_557
O1 W10 O1 86.8(9) 3_656 10_557
O1 W10 O1 165.7(9) 12_655 10_557
O43 W10 O44 180.0 . .
O1 W10 O44 82.9(5) . .
O1 W10 O44 82.9(5) 3_656 .
O1 W10 O44 82.9(5) 12_655 .
O1 W10 O44 82.9(5) 10_557 .
O17 W11 O15 97.6(8) . .
O17 W11 O15 97.6(8) . 10_557
O15 W11 O15 89.9(9) . 10_557
O17 W11 O16 99.4(8) . .
O15 W11 O16 88.3(6) . .
O15 W11 O16 163.0(7) 10_557 .
O17 W11 O16 99.4(8) . 10_557
O15 W11 O16 163.0(7) . 10_557
O15 W11 O16 88.3(6) 10_557 10_557
O16 W11 O16 88.4(8) . 10_557
O17 W11 O18 179.6(11) . .
O15 W11 O18 82.1(7) . .
O15 W11 O18 82.1(7) 10_557 .
O16 W11 O18 80.9(7) . .
O16 W11 O18 80.9(7) 10_557 .
O57 Pd1 O63 90.2(16) . .
O57 Pd1 O55 172.0(16) . .
O63 Pd1 O55 92.1(16) . .
O57 Pd1 O58 93.9(13) . .
O63 Pd1 O58 146.8(13) . .
O55 Pd1 O58 88.4(12) . .
O53 Pd2 O53 180.0 9_656 .
O53 Pd2 O54 90.000(2) 9_656 .
O53 Pd2 O54 90.000(2) . .
O53 Pd2 O54 90.000(2) 9_656 9_656
O53 Pd2 O54 90.000(2) . 9_656
O54 Pd2 O54 180.0 . 9_656
O52 Pd3 O50 178.7(14) . .
O52 Pd3 O51 89.1(6) . .
O50 Pd3 O51 90.9(6) . .
O52 Pd3 O51 89.1(6) . 10_557
O50 Pd3 O51 90.9(6) . 10_557
O51 Pd3 O51 178.2(14) . 10_557
O56 Pd4 O56 135.1(18) . 12_655
O56 Pd4 O14 164.7(11) . 12_655
O56 Pd4 O14 59.4(10) 12_655 12_655
O56 Pd4 O14 59.4(10) . .
O56 Pd4 O14 164.7(11) 12_655 .
O14 Pd4 O14 105.7(10) 12_655 .
O60 Pd5 O29 81.6(12) . .
O60 Pd5 O56 113.7(15) . .
O29 Pd5 O56 148.6(13) . .
O22 Se1 O27 100.4(6) . 10_557
O22 Se1 O27 100.4(6) . .
O27 Se1 O27 102.3(9) 10_557 .
O42 Se2 O37 100.8(6) . .
O42 Se2 O37 100.8(6) . 10_557
O37 Se2 O37 103.5(9) . 10_557
O6 Se3 O7 100.4(6) . .
O6 Se3 O7 100.4(6) . 10_557
O7 Se3 O7 102.1(8) . 10_557
W7 O1 W10 142.4(9) . .
W5 O2 W8 142.0(8) . .
W5 O4 W5 121.3(10) 10_557 .
W5 O5 W9 146.9(8) . .
Se3 O6 W5 129.1(5) . .
Se3 O6 W5 129.1(5) . 10_557
W5 O6 W5 95.1(7) . 10_557
Se3 O7 W9 115.5(6) . .
Se3 O7 W8 130.0(7) . .
W9 O7 W8 97.8(5) . .
W8 O8 W8 161.4(14) . 10_557
W8 O10 W8 173.0(12) . 12_655
W8 O11 W9 121.4(7) . .
W9 O12 W9 155.5(13) . 12_655
W9 O14 Pd4 130.7(10) . .
W11 O15 W5 142.9(8) . .
W4 O16 W11 145.7(8) . .
W4 O20 W4 121.9(11) 10_557 .
W4 O21 W2 148.4(7) . .
Se1 O22 W4 128.3(5) . .
Se1 O22 W4 128.3(5) . 10_557
W4 O22 W4 93.3(7) . 10_557
W4 O23 W6 143.4(8) . .
W6 O25 W6 161.9(12) 10_557 .
W6 O26 W2 122.6(7) . .
Se1 O27 W6 132.3(7) . .
Se1 O27 W2 117.5(6) . .
W6 O27 W2 96.1(5) . .
W2 O29 Pd5 165.3(11) . .
W2 O30 W3 157.1(9) . .
W1 O32 W6 171.7(8) . .
W1 O34 W1 160.9(12) . 10_557
W1 O35 W3 122.1(7) . .
W7 O36 W1 143.9(8) . .
Se2 O37 W3 117.8(7) . .
Se2 O37 W1 131.5(7) . .
W3 O37 W1 96.4(5) . .
W7 O39 W3 147.4(9) . .
W7 O41 W7 120.2(11) 10_557 .
Se2 O42 W7 128.6(5) . .
Se2 O42 W7 128.6(5) . 10_557
W7 O42 W7 94.0(7) . 10_557
O55 O55 Pd1 166(4) 13_556 .
Pd4 O56 Pd5 142.3(16) . .

loop_
_geom_bond_atom_site_label_1
_geom_bond_atom_site_label_2
_geom_bond_distance
_geom_bond_site_symmetry_2
W1 O33 1.753(15) .
W1 O35 1.867(15) .
W1 O32 1.894(15) .
W1 O34 1.908(4) .
W1 O36 1.974(14) .
W1 O37 2.306(14) .
W2 O28 1.743(14) .
W2 O29 1.750(14) .
W2 O30 1.894(13) .
W2 O21 2.002(13) .
W2 O26 2.047(13) .
W2 O27 2.305(13) .
W3 O38 1.732(13) .
W3 O59 1.746(16) .
W3 O30 1.896(14) .
W3 O39 1.977(15) .
W3 O35 2.042(15) .
W3 O37 2.284(13) .
W4 O49 1.724(15) .
W4 O21 1.850(14) .
W4 O16 1.892(14) .
W4 O23 1.914(14) .
W4 O20 1.924(10) .
W4 O22 2.312(13) .
W5 O3 1.704(14) .
W5 O5 1.857(14) .
W5 O2 1.878(14) .
W5 O15 1.923(15) .
W5 O4 1.933(9) .
W5 O6 2.284(14) .
W6 O24 1.732(14) .
W6 O26 1.857(13) .
W6 O25 1.901(3) .
W6 O32 1.913(15) .
W6 O23 1.923(14) .
W6 O27 2.299(13) .
W7 O40 1.729(15) .
W7 O36 1.870(15) .
W7 O39 1.882(14) .
W7 O1 1.906(15) .
W7 O41 1.939(11) .
W7 O42 2.299(13) .
W8 O9 1.718(14) .
W8 O11 1.874(13) .
W8 O8 1.902(4) .
W8 O10 1.9085(16) .
W8 O2 1.986(14) .
W8 O7 2.271(12) .
W9 O13 1.725(15) .
W9 O14 1.751(17) .
W9 O12 1.902(5) .
W9 O5 1.993(15) .
W9 O11 2.045(14) .
W9 O7 2.265(13) .
W10 O43 1.71(4) .
W10 O1 1.948(16) .
W10 O1 1.948(16) 3_656
W10 O1 1.948(16) 12_655
W10 O1 1.948(16) 10_557
W10 O44 2.35(3) .
W11 O17 1.70(2) .
W11 O15 1.922(14) .
W11 O15 1.922(14) 10_557
W11 O16 1.943(15) .
W11 O16 1.943(15) 10_557
W11 O18 2.30(3) .
Pd1 O57 1.97(4) .
Pd1 O63 2.02(4) .
Pd1 O55 2.11(4) .
Pd1 O58 2.20(3) .
Pd2 O53 2.04(4) 9_656
Pd2 O53 2.04(4) .
Pd2 O54 2.04(2) .
Pd2 O54 2.04(2) 9_656
Pd3 O52 2.004(18) .
Pd3 O50 2.01(4) .
Pd3 O51 2.03(2) .
Pd3 O51 2.03(2) 10_557
Pd4 O56 1.81(3) .
Pd4 O56 1.81(3) 12_655
Pd4 O14 2.152(18) 12_655
Pd4 O14 2.152(18) .
Pd5 O60 1.67(3) .
Pd5 O29 1.84(2) .
Pd5 O56 2.07(3) .
Pd6' Pd6' 1.07(5) 9_666
Se1 O22 1.702(19) .
Se1 O27 1.716(12) 10_557
Se1 O27 1.716(12) .
Se2 O42 1.698(19) .
Se2 O37 1.700(15) .
Se2 O37 1.700(15) 10_557
Se3 O6 1.71(2) .
Se3 O7 1.771(14) .
Se3 O7 1.771(14) 10_557
O4 W5 1.933(9) 10_557
O6 W5 2.284(14) 10_557
O8 W8 1.902(4) 10_557
O10 W8 1.9085(15) 12_655
O12 W9 1.902(5) 12_655
O20 W4 1.924(11) 10_557
O22 W4 2.312(13) 10_557
O25 W6 1.901(3) 10_557
O34 W1 1.908(4) 10_557
O41 W7 1.939(11) 10_557
O42 W7 2.299(13) 10_557
O55 O55 1.46(8) 13_556
N7 N7 1.47(12) 4_556
